data_7213515
loop_
_publ_author_name
'Lera, Manuel'
'Blake, Alexander J.'
'Wilson, Claire'
'Mascal, Mark'

_publ_section_title
;
 Azatriquinanes. Part 4.1 The chemistry of azatriquinenamine and its
 bromination productsElectronic supplementary information (ESI) available:
 1H-NMR spectra for all new compounds described in this work. See
 http://www.rsc.org/suppdata/p1/b1/b107707d/
;
_journal_issue 23
_journal_name_full 'Journal of the Chemical Society, Perkin Transactions 1'
_journal_page_first 3145
_journal_paper_doi 10.1039/b107707d
_journal_year 2001
_chemical_formula_sum 'C9 H10 Br3 N O'
_chemical_formula_weight 387.91
_chemical_name_systematic ?
_space_group_IT_number 2
_symmetry_cell_setting triclinic
_symmetry_space_group_name_Hall '-P 1'
_symmetry_space_group_name_H-M 'P -1'
_atom_sites_solution_hydrogens
;
geometrically placed, except OH from Fourier synthesis 
;
_atom_sites_solution_primary direct
_atom_sites_solution_secondary difmap
_audit_creation_method SHELXL-97
_cell_angle_alpha 77.401(4)
_cell_angle_beta 79.163(3)
_cell_angle_gamma 66.936(3)
_cell_formula_units_Z 2
_cell_length_a 7.0950(14)
_cell_length_b 7.9444(16)
_cell_length_c 10.663(2)
_cell_measurement_reflns_used 2238
_cell_measurement_temperature 150(2)
_cell_measurement_theta_max 28.4
_cell_measurement_theta_min 2.82
_cell_volume 536.14(18)
_computing_cell_refinement 'Bruker SAINT'
_computing_data_collection 'Bruker SMART'
_computing_data_reduction 'Bruker SHELXTL'
_computing_molecular_graphics 'Bruker SHELXTL'
_computing_publication_material 'Bruker SHELXTL'
_computing_structure_refinement 'SHELXL-97 (Sheldrick, 1997)'
_computing_structure_solution 'SHELXS-97 (Sheldrick, 1990)'
_diffrn_ambient_temperature 150(2)
_diffrn_measured_fraction_theta_full 0.931
_diffrn_measured_fraction_theta_max 0.853
_diffrn_measurement_device_type 'Bruker SMART CCD area detector'
_diffrn_measurement_method omega
_diffrn_radiation_monochromator graphite
_diffrn_radiation_source 'fine-focus sealed tube'
_diffrn_radiation_type MoK\a
_diffrn_radiation_wavelength 0.71073
_diffrn_reflns_av_R_equivalents 0.0027
_diffrn_reflns_av_sigmaI/netI 0.0248
_diffrn_reflns_limit_h_max 9
_diffrn_reflns_limit_h_min -9
_diffrn_reflns_limit_k_max 10
_diffrn_reflns_limit_k_min -4
_diffrn_reflns_limit_l_max 13
_diffrn_reflns_limit_l_min -12
_diffrn_reflns_number 3336
_diffrn_reflns_theta_full 27.50
_diffrn_reflns_theta_max 28.56
_diffrn_reflns_theta_min 1.97
_exptl_absorpt_coefficient_mu 11.251
_exptl_absorpt_correction_T_max 0.132
_exptl_absorpt_correction_T_min 0.060
_exptl_absorpt_correction_type multi-scan
_exptl_crystal_colour Colourless
_exptl_crystal_density_diffrn 2.403
_exptl_crystal_density_method 'not measured'
_exptl_crystal_description Block
_exptl_crystal_F_000 368
_exptl_crystal_size_max 0.51
_exptl_crystal_size_mid 0.37
_exptl_crystal_size_min 0.26
_refine_diff_density_max 1.087
_refine_diff_density_min -1.228
_refine_diff_density_rms 0.221
_refine_ls_extinction_coef 0.017(2)
_refine_ls_extinction_expression Fc^*^=kFc[1+0.001xFc^2^\l^3^/sin(2\q)]^-1/4^
_refine_ls_extinction_method SHELXL
_refine_ls_goodness_of_fit_ref 1.020
_refine_ls_hydrogen_treatment 'riding model, except OH refined as rigid body'
_refine_ls_matrix_type full
_refine_ls_number_parameters 129
_refine_ls_number_reflns 2337
_refine_ls_number_restraints 0
_refine_ls_restrained_S_all 1.020
_refine_ls_R_factor_all 0.0484
_refine_ls_R_factor_gt 0.0425
_refine_ls_shift/su_max 0.000
_refine_ls_shift/su_mean 0.000
_refine_ls_structure_factor_coef Fsqd
_refine_ls_weighting_details 'calc w=1/[\s^2^(Fo^2^)+(0.0896P)^2^+0.0000P] where P=(Fo^2^+2Fc^2^)/3'
_refine_ls_weighting_scheme calc
_refine_ls_wR_factor_gt 0.1123
_refine_ls_wR_factor_ref 0.1151
_reflns_number_gt 2039
_reflns_number_total 2337
_reflns_threshold_expression >2sigma(I)
_cod_data_source_file b107707dsup1.cif
_cod_data_source_block compound_14
_cod_depositor_comments
;
The following automatic conversions were performed:

'_symmetry_cell_setting' value 'Triclinic' changed to 'triclinic'
according to /home/saulius/struct/CIF-dictionaries/cif_core.dic
dictionary named 'cif_core.dic' version 2.4.2 from
2011-04-26.

'_exptl_absorpt_correction_type' value 'Multi-scan'
changed to 'multi-scan' according to
/home/saulius/struct/CIF-dictionaries/cif_core.dic dictionary named
'cif_core.dic' version 2.4.2 from 2011-04-26.

Automatic conversion script
Id: cif_fix_values 1891 2012-01-12 08:04:46Z andrius 
;
_cod_original_cell_volume 536.15(18)
_cod_original_sg_symbol_H-M P-1
_cod_database_code 7213515

loop_
_symmetry_equiv_pos_as_xyz
'x, y, z'
'-x, -y, -z'

loop_
_atom_site_label
_atom_site_type_symbol
_atom_site_fract_x
_atom_site_fract_y
_atom_site_fract_z
_atom_site_U_iso_or_equiv
_atom_site_adp_type
_atom_site_occupancy
_atom_site_symmetry_multiplicity
_atom_site_calc_flag
_atom_site_refinement_flags
Br1 Br 0.31178(8) -0.37679(6) 0.88127(5) 0.02280(19) Uani 1 1 d .
Br2 Br 0.41575(7) -0.29691(6) 0.58122(5) 0.02068(18) Uani 1 1 d .
Br3 Br -0.21839(7) -0.22766(7) 0.93647(5) 0.02196(18) Uani 1 1 d .
N N 0.0098(6) 0.1035(5) 0.6359(4) 0.0139(8) Uani 1 1 d .
O1 O -0.0411(5) -0.1813(4) 0.6348(3) 0.0159(6) Uani 1 1 d .
H1 H -0.0027 -0.1574 0.5557 0.024 Uiso 1 1 calc R
C2 C -0.1388(7) -0.0444(6) 0.8221(4) 0.0172(9) Uani 1 1 d .
C8 C 0.3161(8) -0.0256(6) 0.7423(5) 0.0189(10) Uani 1 1 d .
H8A H 0.4677 -0.0610 0.7265 0.023 Uiso 1 1 calc R
H8B H 0.2661 0.0147 0.8280 0.023 Uiso 1 1 calc R
C3 C -0.2392(8) 0.1354(7) 0.8211(5) 0.0216(10) Uani 1 1 d .
H3A H -0.3503 0.1872 0.8836 0.026 Uiso 1 1 calc R
C9 C 0.2529(7) -0.1819(6) 0.7325(4) 0.0160(9) Uani 1 1 d .
C1 C 0.0187(7) -0.0855(6) 0.7040(4) 0.0140(9) Uani 1 1 d .
C7 C 0.2095(7) 0.1241(6) 0.6352(5) 0.0171(9) Uani 1 1 d .
H7A H 0.2948 0.1040 0.5499 0.020 Uiso 1 1 calc R
C6 C 0.1505(8) 0.3246(6) 0.6554(5) 0.0220(10) Uani 1 1 d .
H6A H 0.2580 0.3370 0.6959 0.026 Uiso 1 1 calc R
H6B H 0.1307 0.4104 0.5722 0.026 Uiso 1 1 calc R
C4 C -0.1564(7) 0.2470(6) 0.7096(5) 0.0185(10) Uani 1 1 d .
H4A H -0.2676 0.3274 0.6538 0.022 Uiso 1 1 calc R
C5 C -0.0518(8) 0.3638(7) 0.7453(5) 0.0241(11) Uani 1 1 d .
H5A H -0.1389 0.4972 0.7308 0.029 Uiso 1 1 calc R
H5B H -0.0251 0.3262 0.8371 0.029 Uiso 1 1 calc R

loop_
_atom_site_aniso_label
_atom_site_aniso_U_11
_atom_site_aniso_U_22
_atom_site_aniso_U_33
_atom_site_aniso_U_23
_atom_site_aniso_U_13
_atom_site_aniso_U_12
Br1 0.0278(3) 0.0169(3) 0.0201(3) 0.00352(19) -0.0068(2) -0.0059(2)
Br2 0.0209(3) 0.0180(3) 0.0211(3) -0.00772(19) 0.00250(19) -0.00483(19)
Br3 0.0273(3) 0.0240(3) 0.0166(3) -0.00138(19) 0.00182(19) -0.0144(2)
N 0.0186(18) 0.0096(17) 0.0136(19) -0.0018(14) -0.0016(15) -0.0055(14)
O1 0.0228(16) 0.0159(15) 0.0113(16) -0.0020(12) -0.0027(13) -0.0094(13)
C2 0.021(2) 0.018(2) 0.013(2) -0.0032(18) 0.0017(17) -0.0086(18)
C8 0.026(2) 0.014(2) 0.019(2) -0.0008(17) -0.0037(19) -0.0102(18)
C3 0.022(2) 0.022(2) 0.019(2) -0.0057(19) 0.0029(19) -0.0075(19)
C9 0.020(2) 0.014(2) 0.013(2) -0.0027(16) -0.0006(17) -0.0060(17)
C1 0.017(2) 0.012(2) 0.012(2) -0.0028(16) -0.0008(16) -0.0040(16)
C7 0.023(2) 0.012(2) 0.019(2) -0.0026(17) -0.0041(18) -0.0090(17)
C6 0.029(2) 0.014(2) 0.027(3) -0.0043(19) -0.006(2) -0.0095(19)
C4 0.024(2) 0.011(2) 0.018(2) -0.0053(18) -0.0031(19) -0.0023(18)
C5 0.032(3) 0.017(2) 0.027(3) -0.007(2) -0.004(2) -0.010(2)

loop_
_atom_type_symbol
_atom_type_description
_atom_type_scat_dispersion_real
_atom_type_scat_dispersion_imag
_atom_type_scat_source
C C 0.0033 0.0016 'International Tables Vol C Tables 4.2.6.8 and 6.1.1.4'
H H 0.0000 0.0000 'International Tables Vol C Tables 4.2.6.8 and 6.1.1.4'
N N 0.0061 0.0033 'International Tables Vol C Tables 4.2.6.8 and 6.1.1.4'
O O 0.0106 0.0060 'International Tables Vol C Tables 4.2.6.8 and 6.1.1.4'
Br Br -0.2901 2.4595 'International Tables Vol C Tables 4.2.6.8 and 6.1.1.4'

loop_
_geom_angle_atom_site_label_1
_geom_angle_atom_site_label_2
_geom_angle_atom_site_label_3
_geom_angle
C7 N C1 110.1(3)
C7 N C4 107.9(3)
C1 N C4 108.5(3)
C3 C2 C1 112.2(4)
C3 C2 Br3 123.7(4)
C1 C2 Br3 123.0(3)
C9 C8 C7 101.7(4)
C2 C3 C4 111.6(4)
C8 C9 C1 105.1(4)
C8 C9 Br1 112.2(3)
C1 C9 Br1 116.6(3)
C8 C9 Br2 108.8(3)
C1 C9 Br2 107.8(3)
Br1 C9 Br2 106.2(2)
O1 C1 N 114.6(4)
O1 C1 C2 107.5(4)
N C1 C2 103.2(3)
O1 C1 C9 114.0(3)
N C1 C9 101.8(3)
C2 C1 C9 115.4(4)
N C7 C8 105.4(4)
N C7 C6 104.9(4)
C8 C7 C6 115.8(4)
C5 C6 C7 104.1(4)
C3 C4 N 104.2(4)
C3 C4 C5 115.5(4)
N C4 C5 106.6(4)
C6 C5 C4 104.5(4)

loop_
_geom_bond_atom_site_label_1
_geom_bond_atom_site_label_2
_geom_bond_distance
Br1 C9 1.939(5)
Br2 C9 1.971(5)
Br3 C2 1.881(4)
N C7 1.488(6)
N C1 1.501(5)
N C4 1.515(6)
O1 C1 1.386(5)
C2 C3 1.322(7)
C2 C1 1.519(6)
C8 C9 1.505(6)
C8 C7 1.523(6)
C3 C4 1.494(7)
C9 C1 1.591(6)
C7 C6 1.533(6)
C6 C5 1.530(7)
C4 C5 1.535(7)

loop_
_geom_hbond_atom_site_label_D
_geom_hbond_atom_site_label_H
_geom_hbond_atom_site_label_A
_geom_hbond_distance_DH
_geom_hbond_distance_HA
_geom_hbond_distance_DA
_geom_hbond_angle_DHA
_geom_hbond_site_symmetry_A
O1 H1 N 0.84 2.00 2.801(5) 159.4 2_556
